data_7055961
loop_
_publ_author_name
'Dodds, Christopher A.'
'Hobday, Claire L.'
'Kennedy, Alan R.'
'McKellar, Scott C.'
'Smillie, Katy'
'Walls, Aiden'

_publ_section_title
;
 Ag(i) bipyridyl coordination polymers containing functional anions
;
_journal_issue 4
_journal_name_full 'New J. Chem.'
_journal_page_first 1574
_journal_paper_doi 10.1039/C6NJ03555H
_journal_volume 41
_journal_year 2017
_chemical_formula_sum 'C12 H9 Ag N2 O4 S'
_chemical_formula_weight 385.14
_chemical_name_systematic
;
 ?
;
_space_group_IT_number 14
_symmetry_cell_setting monoclinic
_symmetry_space_group_name_Hall '-P 2yn'
_symmetry_space_group_name_H-M 'P 1 21/n 1'
_atom_sites_solution_hydrogens geom
_atom_sites_solution_primary direct
_atom_sites_solution_secondary difmap
_audit_creation_method SHELXL-97
_audit_update_record
;
2016-11-14 deposited with the CCDC.
2017-01-19 downloaded from the CCDC.
;
_cell_angle_alpha 90.00
_cell_angle_beta 94.352(2)
_cell_angle_gamma 90.00
_cell_formula_units_Z 4
_cell_length_a 8.3838(2)
_cell_length_b 9.7225(3)
_cell_length_c 14.9340(4)
_cell_measurement_reflns_used 3746
_cell_measurement_temperature 123(2)
_cell_measurement_theta_max 30.03
_cell_measurement_theta_min 1.00
_cell_volume 1213.78(6)
_computing_data_collection 'Denzo & Collect'
_computing_structure_refinement 'SHELXL-97 (Sheldrick, 1997)'
_computing_structure_solution SIR
_diffrn_ambient_temperature 123(2)
_diffrn_measured_fraction_theta_full 1.000
_diffrn_measured_fraction_theta_max 1.000
_diffrn_measurement_device_type 'Nonius Kappa CCD'
_diffrn_measurement_method 'omega and phi scans'
_diffrn_radiation_monochromator graphite
_diffrn_radiation_source 'fine-focus sealed tube'
_diffrn_radiation_type MoK\a
_diffrn_radiation_wavelength 0.71073
_diffrn_reflns_av_R_equivalents 0.0409
_diffrn_reflns_av_sigmaI/netI 0.0270
_diffrn_reflns_limit_h_max 11
_diffrn_reflns_limit_h_min -11
_diffrn_reflns_limit_k_max 13
_diffrn_reflns_limit_k_min -13
_diffrn_reflns_limit_l_max 21
_diffrn_reflns_limit_l_min -21
_diffrn_reflns_number 25790
_diffrn_reflns_theta_full 30.04
_diffrn_reflns_theta_max 30.04
_diffrn_reflns_theta_min 2.50
_diffrn_standards_decay_% 0
_diffrn_standards_number 0
_exptl_absorpt_coefficient_mu 1.847
_exptl_absorpt_correction_T_max 0.913
_exptl_absorpt_correction_T_min 0.883
_exptl_absorpt_correction_type multi-scan
_exptl_absorpt_process_details
;

multi-scan from symmetry-related
measurements Sortav (Blessing 1995)

;
_exptl_crystal_colour orange
_exptl_crystal_density_diffrn 2.108
_exptl_crystal_density_method 'not measured'
_exptl_crystal_description rhomb
_exptl_crystal_F_000 760
_exptl_crystal_size_max 0.25
_exptl_crystal_size_mid 0.10
_exptl_crystal_size_min 0.05
_refine_diff_density_max 0.449
_refine_diff_density_min -0.437
_refine_diff_density_rms 0.091
_refine_ls_extinction_method none
_refine_ls_goodness_of_fit_ref 1.067
_refine_ls_hydrogen_treatment refall
_refine_ls_matrix_type full
_refine_ls_number_parameters 217
_refine_ls_number_reflns 3549
_refine_ls_number_restraints 0
_refine_ls_restrained_S_all 1.067
_refine_ls_R_factor_all 0.0326
_refine_ls_R_factor_gt 0.0229
_refine_ls_shift/su_max 0.001
_refine_ls_shift/su_mean 0.000
_refine_ls_structure_factor_coef Fsqd
_refine_ls_weighting_details 'calc w=1/[\s^2^(Fo^2^)+(0.0129P)^2^+1.2626P] where P=(Fo^2^+2Fc^2^)/3'
_refine_ls_weighting_scheme calc
_refine_ls_wR_factor_gt 0.0456
_refine_ls_wR_factor_ref 0.0485
_reflns_number_gt 3068
_reflns_number_total 3549
_reflns_threshold_expression I>2\s(I)
_cod_data_source_file c6nj03555h2.cif
_cod_data_source_block agroh
_cod_depositor_comments
;
The following automatic conversions were performed:

'_symmetry_cell_setting' value 'MONOCLINIC' changed to 'monoclinic'
according to
/usr/data/users/saulius/crontab/automatic-downloads/rss-feeds/RSC/lib/dictionaries/cif_core.dic
dictionary named 'cif_core.dic' version 2.4.2 from 2011-04-26.

Automatic conversion script
Id: cif_fix_values 4268 2015-11-12 08:31:59Z antanas 

 Adding full bibliography for 7055960--7055969.cif.
;
_cod_original_sg_symbol_H-M P21/n
_cod_database_code 7055961

loop_
_symmetry_equiv_pos_as_xyz
'x, y, z'
'-x+1/2, y+1/2, -z+1/2'
'-x, -y, -z'
'x-1/2, -y-1/2, z-1/2'

loop_
_atom_site_label
_atom_site_type_symbol
_atom_site_fract_x
_atom_site_fract_y
_atom_site_fract_z
_atom_site_U_iso_or_equiv
_atom_site_adp_type
_atom_site_occupancy
_atom_site_symmetry_multiplicity
_atom_site_calc_flag
Ag1 Ag 1.144150(16) -0.217895(17) 0.421191(10) 0.01710(5) Uani 1 1 d
S1 S 0.85668(5) 0.03393(5) 0.37989(3) 0.01228(9) Uani 1 1 d
O1 O 0.94571(16) 0.15421(15) 0.35333(9) 0.0177(3) Uani 1 1 d
O2 O 0.81924(16) 0.03915(15) 0.47381(9) 0.0171(3) Uani 1 1 d
O3 O 0.92801(16) -0.09549(15) 0.35498(9) 0.0190(3) Uani 1 1 d
O4 O -0.44923(16) 0.16782(16) -0.02065(10) 0.0169(3) Uani 1 1 d
N1 N 0.20927(18) 0.03920(17) 0.18495(10) 0.0132(3) Uani 1 1 d
N2 N 0.17753(17) 0.13332(16) 0.12802(10) 0.0120(3) Uani 1 1 d
C1 C 0.6684(2) 0.0387(2) 0.31703(12) 0.0114(3) Uani 1 1 d
C2 C 0.5911(2) 0.1642(2) 0.30258(13) 0.0134(4) Uani 1 1 d
C3 C 0.4387(2) 0.1681(2) 0.25849(12) 0.0129(3) Uani 1 1 d
C4 C 0.3661(2) 0.0452(2) 0.22929(12) 0.0123(3) Uani 1 1 d
C5 C 0.4426(2) -0.0807(2) 0.24544(12) 0.0130(4) Uani 1 1 d
C6 C 0.5958(2) -0.0839(2) 0.28838(12) 0.0127(3) Uani 1 1 d
C7 C 0.0170(2) 0.13525(19) 0.08922(12) 0.0115(3) Uani 1 1 d
C8 C -0.0190(2) 0.2295(2) 0.02057(12) 0.0145(4) Uani 1 1 d
C9 C -0.1744(2) 0.2418(2) -0.01846(13) 0.0151(4) Uani 1 1 d
C10 C -0.2936(2) 0.1595(2) 0.01271(12) 0.0132(4) Uani 1 1 d
C11 C -0.2587(2) 0.0644(2) 0.08199(13) 0.0148(4) Uani 1 1 d
C12 C -0.1038(2) 0.0529(2) 0.12060(13) 0.0139(4) Uani 1 1 d
H8 H 0.056(3) 0.286(2) 0.0010(15) 0.012(5) Uiso 1 1 d
H2 H 0.639(2) 0.247(2) 0.3227(14) 0.010(5) Uiso 1 1 d
H6 H 0.646(3) -0.168(2) 0.2982(15) 0.015(6) Uiso 1 1 d
H5 H 0.393(2) -0.166(2) 0.2265(14) 0.010(5) Uiso 1 1 d
H11 H -0.348(3) 0.009(2) 0.1041(15) 0.018(6) Uiso 1 1 d
H12 H -0.084(3) -0.006(2) 0.1700(15) 0.020(6) Uiso 1 1 d
H9 H -0.202(3) 0.307(2) -0.0653(16) 0.018(6) Uiso 1 1 d
H1H H -0.461(3) 0.226(3) -0.059(2) 0.037(8) Uiso 1 1 d
H3 H 0.381(3) 0.255(2) 0.2522(15) 0.015(6) Uiso 1 1 d

loop_
_atom_site_aniso_label
_atom_site_aniso_U_11
_atom_site_aniso_U_22
_atom_site_aniso_U_33
_atom_site_aniso_U_23
_atom_site_aniso_U_13
_atom_site_aniso_U_12
Ag1 0.01262(7) 0.02082(8) 0.01755(7) -0.00362(6) -0.00078(5) 0.00539(6)
S1 0.01124(19) 0.0123(2) 0.0126(2) -0.00125(17) -0.00325(15) 0.00141(17)
O1 0.0153(6) 0.0189(7) 0.0181(7) 0.0012(6) -0.0034(5) -0.0044(6)
O2 0.0185(7) 0.0198(7) 0.0124(6) -0.0013(5) -0.0026(5) -0.0012(6)
O3 0.0152(6) 0.0186(7) 0.0221(7) -0.0059(6) -0.0063(5) 0.0060(6)
O4 0.0103(6) 0.0219(8) 0.0180(7) 0.0016(6) -0.0027(5) 0.0013(6)
N1 0.0108(7) 0.0139(8) 0.0147(7) 0.0000(6) -0.0006(6) 0.0007(6)
N2 0.0103(7) 0.0136(8) 0.0121(7) -0.0005(6) 0.0002(6) 0.0009(6)
C1 0.0097(8) 0.0144(9) 0.0098(8) 0.0008(7) -0.0008(6) 0.0007(7)
C2 0.0150(9) 0.0113(9) 0.0135(9) -0.0023(7) -0.0013(7) -0.0009(7)
C3 0.0124(8) 0.0133(9) 0.0127(8) 0.0006(7) -0.0009(6) 0.0022(7)
C4 0.0094(8) 0.0166(9) 0.0108(8) 0.0002(7) -0.0001(6) 0.0002(7)
C5 0.0114(8) 0.0125(9) 0.0149(9) 0.0006(7) -0.0005(6) -0.0021(7)
C6 0.0123(8) 0.0124(9) 0.0132(9) 0.0015(7) 0.0001(6) 0.0022(7)
C7 0.0088(8) 0.0133(9) 0.0124(8) -0.0018(7) 0.0000(6) 0.0014(7)
C8 0.0119(8) 0.0166(9) 0.0151(9) 0.0020(8) 0.0014(7) -0.0018(7)
C9 0.0159(9) 0.0164(10) 0.0127(8) 0.0018(7) -0.0001(7) 0.0014(7)
C10 0.0089(8) 0.0171(9) 0.0131(8) -0.0026(7) -0.0013(6) 0.0014(7)
C11 0.0115(8) 0.0159(9) 0.0170(9) 0.0005(7) 0.0005(7) -0.0026(7)
C12 0.0134(8) 0.0141(9) 0.0139(9) 0.0023(7) -0.0005(7) 0.0001(7)

loop_
_atom_type_symbol
_atom_type_description
_atom_type_scat_dispersion_real
_atom_type_scat_dispersion_imag
_atom_type_scat_source
Ag Ag -0.8971 1.1015 'International Tables Vol C Tables 4.2.6.8 and 6.1.1.4'
S S 0.1246 0.1234 'International Tables Vol C Tables 4.2.6.8 and 6.1.1.4'
O O 0.0106 0.0060 'International Tables Vol C Tables 4.2.6.8 and 6.1.1.4'
N N 0.0061 0.0033 'International Tables Vol C Tables 4.2.6.8 and 6.1.1.4'
C C 0.0033 0.0016 'International Tables Vol C Tables 4.2.6.8 and 6.1.1.4'
H H 0.0000 0.0000 'International Tables Vol C Tables 4.2.6.8 and 6.1.1.4'

loop_
_geom_angle_atom_site_label_1
_geom_angle_atom_site_label_2
_geom_angle_atom_site_label_3
_geom_angle
_geom_angle_site_symmetry_1
_geom_angle_site_symmetry_3
N2 Ag1 O3 135.06(5) 2_645 .
N2 Ag1 O2 129.80(5) 2_645 3_756
O3 Ag1 O2 87.90(5) . 3_756
N2 Ag1 O4 112.52(5) 2_645 2_545
O3 Ag1 O4 87.56(5) . 2_545
O2 Ag1 O4 89.46(5) 3_756 2_545
O3 S1 O1 113.30(9) . .
O3 S1 O2 113.47(9) . .
O1 S1 O2 112.64(8) . .
O3 S1 C1 104.72(8) . .
O1 S1 C1 106.75(8) . .
O2 S1 C1 105.04(8) . .
S1 O2 Ag1 129.85(9) . 3_756
S1 O3 Ag1 131.05(8) . .
C10 O4 Ag1 116.86(11) . 2
C10 O4 H1H 111(2) . .
Ag1 O4 H1H 93(2) 2 .
N2 N1 C4 114.97(15) . .
N1 N2 C7 115.31(15) . .
N1 N2 Ag1 125.15(11) . 2_655
C7 N2 Ag1 119.38(12) . 2_655
C2 C1 C6 121.10(16) . .
C2 C1 S1 119.35(14) . .
C6 C1 S1 119.40(14) . .
C1 C2 C3 119.80(18) . .
C1 C2 H2 121.2(13) . .
C3 C2 H2 119.0(13) . .
C2 C3 C4 119.14(18) . .
C2 C3 H3 120.0(13) . .
C4 C3 H3 120.8(13) . .
C5 C4 C3 120.91(16) . .
C5 C4 N1 116.09(16) . .
C3 C4 N1 122.95(17) . .
C6 C5 C4 119.70(18) . .
C6 C5 H5 118.7(13) . .
C4 C5 H5 121.6(12) . .
C1 C6 C5 119.32(18) . .
C1 C6 H6 121.6(14) . .
C5 C6 H6 119.1(14) . .
C8 C7 C12 120.06(16) . .
C8 C7 N2 117.03(16) . .
C12 C7 N2 122.81(16) . .
C7 C8 C9 120.66(18) . .
C7 C8 H8 121.7(14) . .
C9 C8 H8 117.7(14) . .
C10 C9 C8 119.01(18) . .
C10 C9 H9 118.8(14) . .
C8 C9 H9 122.2(14) . .
O4 C10 C9 122.46(17) . .
O4 C10 C11 116.70(17) . .
C9 C10 C11 120.83(16) . .
C12 C11 C10 119.80(17) . .
C12 C11 H11 121.3(13) . .
C10 C11 H11 118.9(13) . .
C11 C12 C7 119.63(17) . .
C11 C12 H12 118.5(14) . .
C7 C12 H12 121.7(14) . .

loop_
_geom_bond_atom_site_label_1
_geom_bond_atom_site_label_2
_geom_bond_distance
_geom_bond_site_symmetry_2
Ag1 N2 2.2437(15) 2_645
Ag1 O3 2.3250(13) .
Ag1 O2 2.3453(14) 3_756
Ag1 O4 2.5455(14) 2_545
S1 O3 1.4536(14) .
S1 O1 1.4584(15) .
S1 O2 1.4613(14) .
S1 C1 1.7752(17) .
O2 Ag1 2.3453(14) 3_756
O4 C10 1.363(2) .
O4 Ag1 2.5455(14) 2
O4 H1H 0.81(3) .
N1 N2 1.264(2) .
N1 C4 1.428(2) .
N2 C7 1.424(2) .
N2 Ag1 2.2437(15) 2_655
C1 C2 1.391(3) .
C1 C6 1.391(3) .
C2 C3 1.393(2) .
C2 H2 0.94(2) .
C3 C4 1.396(3) .
C3 H3 0.98(2) .
C4 C5 1.394(3) .
C5 C6 1.392(2) .
C5 H5 0.96(2) .
C6 H6 0.93(2) .
C7 C8 1.391(3) .
C7 C12 1.399(3) .
C8 C9 1.391(3) .
C8 H8 0.90(2) .
C9 C10 1.388(3) .
C9 H9 0.96(2) .
C10 C11 1.402(3) .
C11 C12 1.385(2) .
C11 H11 1.00(2) .
C12 H12 0.94(2) .

loop_
_geom_torsion_atom_site_label_1
_geom_torsion_atom_site_label_2
_geom_torsion_atom_site_label_3
_geom_torsion_atom_site_label_4
_geom_torsion
_geom_torsion_site_symmetry_1
_geom_torsion_site_symmetry_4
O3 S1 O2 Ag1 137.82(10) . 3_756
O1 S1 O2 Ag1 7.41(13) . 3_756
C1 S1 O2 Ag1 -108.39(11) . 3_756
O1 S1 O3 Ag1 79.01(13) . .
O2 S1 O3 Ag1 -51.07(14) . .
C1 S1 O3 Ag1 -165.05(11) . .
N2 Ag1 O3 S1 -152.92(10) 2_645 .
O2 Ag1 O3 S1 -2.46(12) 3_756 .
O4 Ag1 O3 S1 87.09(12) 2_545 .
C4 N1 N2 C7 -174.75(15) . .
C4 N1 N2 Ag1 9.8(2) . 2_655
O3 S1 C1 C2 -159.78(15) . .
O1 S1 C1 C2 -39.38(17) . .
O2 S1 C1 C2 80.42(16) . .
O3 S1 C1 C6 24.55(17) . .
O1 S1 C1 C6 144.95(15) . .
O2 S1 C1 C6 -95.24(16) . .
C6 C1 C2 C3 -0.2(3) . .
S1 C1 C2 C3 -175.79(14) . .
C1 C2 C3 C4 -0.1(3) . .
C2 C3 C4 C5 1.4(3) . .
C2 C3 C4 N1 178.90(17) . .
N2 N1 C4 C5 -141.49(17) . .
N2 N1 C4 C3 40.9(2) . .
C3 C4 C5 C6 -2.3(3) . .
N1 C4 C5 C6 -179.99(16) . .
C2 C1 C6 C5 -0.7(3) . .
S1 C1 C6 C5 174.86(14) . .
C4 C5 C6 C1 2.0(3) . .
N1 N2 C7 C8 -174.46(17) . .
Ag1 N2 C7 C8 1.3(2) 2_655 .
N1 N2 C7 C12 9.1(3) . .
Ag1 N2 C7 C12 -175.18(14) 2_655 .
C12 C7 C8 C9 -0.9(3) . .
N2 C7 C8 C9 -177.41(17) . .
C7 C8 C9 C10 0.6(3) . .
Ag1 O4 C10 C9 -106.36(18) 2 .
Ag1 O4 C10 C11 72.6(2) 2 .
C8 C9 C10 O4 178.44(18) . .
C8 C9 C10 C11 -0.5(3) . .
O4 C10 C11 C12 -178.38(17) . .
C9 C10 C11 C12 0.6(3) . .
C10 C11 C12 C7 -0.8(3) . .
C8 C7 C12 C11 1.0(3) . .
N2 C7 C12 C11 177.30(17) . .
